data_9011955
loop_
_publ_author_name
'Leufer, U.'
'Tillmanns, E.'

_publ_section_title
;
 Die kristallstruktur von brenkit, Ca2F2CO3
;
_journal_name_full 'Tschermaks Mineralogische und Petrographische Mitteilungen'
_journal_page_first 261
_journal_page_last 266
_journal_volume 27
_journal_year 1980
_chemical_formula_sum 'C Ca2 F2 O3'
_chemical_name_mineral Brenkite
_space_group_IT_number 60
_symmetry_space_group_name_Hall '-P 2n 2ab'
_symmetry_space_group_name_H-M 'P b c n'
_cell_angle_alpha 90
_cell_angle_beta 90
_cell_angle_gamma 90
_cell_length_a 7.650
_cell_length_b 7.550
_cell_length_c 6.548
_cell_formula_units_Z 4
_cell_volume 378.196
_database_code_amcsd 0015679
_exptl_crystal_density_diffrn 3.129
_cod_original_formula_sum 'Ca2 C O3 F2'
_cod_database_code 9011955

loop_
_space_group_symop_operation_xyz
x,y,z
x,-y,1/2+z
-x,y,1/2-z
1/2-x,1/2+y,z
1/2+x,1/2-y,-z
1/2+x,1/2+y,1/2-z
1/2-x,1/2-y,1/2+z
-x,-y,-z

loop_
_atom_site_aniso_label
_atom_site_aniso_U_11
_atom_site_aniso_U_22
_atom_site_aniso_U_33
_atom_site_aniso_U_12
_atom_site_aniso_U_13
_atom_site_aniso_U_23
Ca 0.00874 0.00671 0.01077 -0.00013 -0.00051 -0.00013
C 0.01152 0.00811 0.00849 0.00000 -0.00114 0.00000
O1 0.02482 0.00722 0.01646 0.00000 0.00722 0.00000
O2 0.01254 0.01241 0.02330 0.00203 0.00836 0.00519
F 0.01102 0.01431 0.01330 -0.00089 -0.00101 -0.00253

loop_
_atom_site_label
_atom_site_fract_x
_atom_site_fract_y
_atom_site_fract_z
Ca 0.32447 0.16198 0.46489
C 0.00000 0.02830 0.25000
O1 0.00000 0.20020 0.25000
O2 0.36750 0.44510 0.32050
F 0.37980 0.12050 0.10100

loop_
_cod_related_entry_id
_cod_related_entry_database
_cod_related_entry_code
1 AMCSD 0015679
